data_7713484
loop_
_publ_author_name
'Khalaniya, Roman A.'
'Verchenko, Valeriy'
'Bogach, Alexey'
'Likhanov, Maxim'
'Shevelkov, Andrei V.'

_publ_section_title
;
 Itinerant ferromagnet Re4&#x2212;xMnxGe7&#x2212;\d (x = 0.9--1.5, \d =
 0.42--0.44) with incommensurate chimney-ladder structure stabilised at
 ambient pressure
;
_journal_name_full 'Dalton Transactions'
_journal_paper_doi 10.1039/D3DT01919E
_journal_year 2023
_chemical_formula_moiety 'Re2.563 Mn1.437 Ge6.568'
_chemical_formula_sum 'Ge6.568 Mn1.437 Re2.563'
_chemical_formula_weight 1033
_chemical_name_systematic Re2.56Mn1.44Ge6.57
_space_group_IT_number 141
_space_group_name_Hall 'I 4bw 2bw -1bw'
_space_group_name_H-M_alt 'I 41/a m d :1'
_space_group_ssg_name I41/amd(00\g)00ss
_symmetry_cell_setting tetragonal
_audit_creation_method 'Jana2006 Version : 15/02/2021'
_audit_update_record
;
2023-06-20 deposited with the CCDC.	2023-07-18 downloaded from the CCDC.
;
_cell_angle_alpha 90
_cell_angle_beta 90
_cell_angle_gamma 90
_cell_formula_units_Z 1
_cell_length_a 5.848876(11)
_cell_length_b 5.848876(11)
_cell_length_c 4.700312(11)
_cell_measurement_temperature 293
_cell_modulation_dimension 1
_cell_subsystems_number 2
_cell_volume 160.7946(6)
_diffrn_ambient_temperature 293
_diffrn_detector 'Si (111) crystal multianalyzer'
_diffrn_detector_type EIGER
_diffrn_measurement_device_type ID22
_diffrn_radiation_monochromator 'Si (111) monochromator'
_diffrn_radiation_probe x-ray
_diffrn_radiation_type Synchrotron
_diffrn_radiation_wavelength 0.35425
_diffrn_source Synchrotron
_exptl_absorpt_coefficient_mu 12.481
_exptl_crystal_density_diffrn 10.6675
_exptl_crystal_F_000 248
_pd_instr_location ' ?'
_pd_meas_2theta_range_inc 0.0015
_pd_meas_2theta_range_max 39.999
_pd_meas_2theta_range_min 2.001
_pd_meas_number_of_points 25333
_pd_proc_2theta_range_inc 0.0015
_pd_proc_2theta_range_max 39.999
_pd_proc_2theta_range_min 2.001
_pd_proc_ls_background_function '15 Legendre polynoms'
_pd_proc_ls_pref_orient_corr none
_pd_proc_ls_profile_function Pseudo-Voigt
_pd_proc_ls_prof_R_factor 0.0444
_pd_proc_ls_prof_wR_expected 0.0181
_pd_proc_ls_prof_wR_factor 0.0587
_refine_ls_goodness_of_fit_all 3.24
_refine_ls_number_constraints 6
_refine_ls_number_parameters 32
_refine_ls_number_restraints 0
_refine_ls_R_factor_all 0.0286
_refine_ls_R_factor_gt 0.0275
_refine_ls_shift/su_max 0.0491
_refine_ls_shift/su_mean 0.0131
_refine_ls_weighting_scheme sigma
_refine_ls_wR_factor_all 0.0423
_refine_ls_wR_factor_gt 0.0422
_cod_data_source_file d3dt01919e2.cif
_cod_data_source_block Re2p56Mn1p44Ge6p57
_cod_depositor_comments
;
The following automatic conversions were performed:

data item '_diffrn_radiation_probe' value 'X-ray' was changed to
'x-ray' in accordance with the
/home/data/users/saulius/crontab/automatic-downloads/rss-feeds/RSC/lib/dictionaries/cif_core.dic
dictionary named 'cif_core.dic' version 2.4.2 last updated on
2011-04-26.

Automatic conversion script
Id: cif_fix_values 8170 2020-07-09 18:12:32Z antanas 
;
_cod_database_code 7713484

loop_
_space_group_symop_id
_space_group_symop_operation_xyz
1 x,y,z
2 -x,-y,z
3 -y,x+0.5,z+0.25
4 y,-x+0.5,z+0.25
5 -x,y+0.5,-z+0.25
6 x,-y+0.5,-z+0.25
7 y+0.5,x+0.5,-z+0.5
8 -y+0.5,-x+0.5,-z+0.5
9 x+0.5,y+0.5,z+0.5
10 -x+0.5,-y+0.5,z+0.5
11 -y+0.5,x,z+0.75
12 y+0.5,-x,z+0.75
13 -x+0.5,y,-z+0.75
14 x+0.5,-y,-z+0.75
15 y,x,-z
16 -y,-x,-z
17 -x,-y+0.5,-z+0.25
18 x,y+0.5,-z+0.25
19 y+0.5,-x+0.5,-z+0.5
20 -y+0.5,x+0.5,-z+0.5
21 x,-y,z
22 -x,y,z
23 -y,-x+0.5,z+0.25
24 y,x+0.5,z+0.25
25 -x+0.5,-y,-z+0.75
26 x+0.5,y,-z+0.75
27 y,-x,-z
28 -y,x,-z
29 x+0.5,-y+0.5,z+0.5
30 -x+0.5,y+0.5,z+0.5
31 -y+0.5,-x,z+0.75
32 y+0.5,x,z+0.75

loop_
_space_group_symop_ssg_id
_space_group_symop_ssg_operation_algebraic
1 x1,x2,x3,x4
2 -x1,-x2,x3,x4
3 -x2,x1+1/2,x3+1/4,x4
4 x2,-x1+1/2,x3+1/4,x4
5 -x1,x2+1/2,-x3+1/4,-x4+1/2
6 x1,-x2+1/2,-x3+1/4,-x4+1/2
7 x2,x1,-x3,-x4+1/2
8 -x2,-x1,-x3,-x4+1/2
9 -x1,-x2+1/2,-x3+1/4,-x4
10 x1,x2+1/2,-x3+1/4,-x4
11 x2,-x1,-x3,-x4
12 -x2,x1,-x3,-x4
13 x1,-x2,x3,x4+1/2
14 -x1,x2,x3,x4+1/2
15 -x2,-x1+1/2,x3+1/4,x4+1/2
16 x2,x1+1/2,x3+1/4,x4+1/2
17 x1+1/2,x2+1/2,x3+1/2,x4
18 -x1+1/2,-x2+1/2,x3+1/2,x4
19 -x2+1/2,x1,x3+3/4,x4
20 x2+1/2,-x1,x3+3/4,x4
21 -x1+1/2,x2,-x3+3/4,-x4+1/2
22 x1+1/2,-x2,-x3+3/4,-x4+1/2
23 x2+1/2,x1+1/2,-x3+1/2,-x4+1/2
24 -x2+1/2,-x1+1/2,-x3+1/2,-x4+1/2
25 -x1+1/2,-x2,-x3+3/4,-x4
26 x1+1/2,x2,-x3+3/4,-x4
27 x2+1/2,-x1+1/2,-x3+1/2,-x4
28 -x2+1/2,x1+1/2,-x3+1/2,-x4
29 x1+1/2,-x2+1/2,x3+1/2,x4+1/2
30 -x1+1/2,x2+1/2,x3+1/2,x4+1/2
31 -x2+1/2,-x1,x3+3/4,x4+1/2
32 x2+1/2,x1,x3+3/4,x4+1/2

loop_
_atom_site_label
_atom_site_type_symbol
_atom_site_fract_x
_atom_site_fract_y
_atom_site_fract_z
_atom_site_adp_type
_atom_site_U_iso_or_equiv
_atom_site_site_symmetry_multiplicity
_atom_site_occupancy
_atom_site_calc_flag
_atom_site_refinement_flags
_atom_site_disorder_assembly
_atom_site_disorder_group
_atom_site_subsystem_code
Re Re 0 0 0 Uiso 0.00213(5) 4 0.6408(16) d . . . 1
Mn Mn 0 0 0 Uiso 0.00213(5) 4 0.3592(16) d . . . 1
Ge Ge 0.25 0.25 0.25 Uiso 0.00632(16) 4 1 d . . . 2

loop_
_atom_site_aniso_label
_atom_site_aniso_type_symbol
_atom_site_aniso_U_11
_atom_site_aniso_U_22
_atom_site_aniso_U_33
_atom_site_aniso_U_12
_atom_site_aniso_U_13
_atom_site_aniso_U_23
? ? ? ? ? ? ? ?

loop_
_atom_site_displace_Fourier_atom_site_label
_atom_site_displace_Fourier_axis
_atom_site_displace_Fourier_wave_vector_seq_id
_atom_site_displace_Fourier_param_cos
_atom_site_displace_Fourier_param_sin
Re x 1 0 0
Re y 1 0 0
Re z 1 0 0
Re x 2 0 0
Re y 2 0 0
Re z 2 0 -0.02037(16)
Re x 3 0 0
Re y 3 0 0
Re z 3 0 0
Re x 4 0 0
Re y 4 0 0
Re z 4 0 0.0086(6)
Mn x 1 0 0
Mn y 1 0 0
Mn z 1 0 0
Mn x 2 0 0
Mn y 2 0 0
Mn z 2 0 -0.02037(16)
Mn x 3 0 0
Mn y 3 0 0
Mn z 3 0 0
Mn x 4 0 0
Mn y 4 0 0
Mn z 4 0 0.0086(6)
Ge x 1 0.07819(6) 0.07819(6)
Ge y 1 0.07819(6) -0.07819(6)
Ge z 1 0 0
Ge x 2 0 0
Ge y 2 0 0
Ge z 2 0 0
Ge x 3 0.00732(8) -0.00732(8)
Ge y 3 0.00732(8) 0.00732(8)
Ge z 3 0 0
Ge x 4 0 0
Ge y 4 0 0
Ge z 4 0 -0.0221(4)
Ge x 5 0 0
Ge y 5 0 0
Ge z 5 0 0

loop_
_atom_site_displace_special_func_atom_site_label
_atom_site_displace_special_func_sawtooth_ax
_atom_site_displace_special_func_sawtooth_ay
_atom_site_displace_special_func_sawtooth_az
_atom_site_displace_special_func_sawtooth_c
_atom_site_displace_special_func_sawtooth_w
? ? ? ? ? ?

loop_
_atom_site_Fourier_wave_vector_seq_id
_jana_atom_site_fourier_wave_vector_q1_coeff
1 1
2 2
3 3
4 4
5 5

loop_
_atom_site_occ_Fourier_atom_site_label
_atom_site_occ_Fourier_wave_vector_seq_id
_atom_site_occ_Fourier_param_cos
_atom_site_occ_Fourier_param_sin
Re 1 0 0
Re 2 0.227(2) 0
Re 3 0 0
Re 4 -0.085(11) 0
Mn 1 0 0
Mn 2 -0.227(2) 0
Mn 3 0 0
Mn 4 0.085(11) 0

loop_
_atom_site_occ_special_func_atom_site_label
_atom_site_occ_special_func_crenel_c
_atom_site_occ_special_func_crenel_w
? ? ?

loop_
_atom_site_U_Fourier_atom_site_label
_atom_site_U_Fourier_tens_elem
_atom_site_U_Fourier_wave_vector_seq_id
_atom_site_U_Fourier_param_cos
_atom_site_U_Fourier_param_sin
? ? ? ? ?

loop_
_atom_type_symbol
_atom_type_scat_dispersion_real
_atom_type_scat_dispersion_imag
_atom_type_scat_source
Ge 0.2398 0.5184 'International Tables Vol C tables 4.2.6.8 and 6.1.1.1'
Mn 0.1385 0.1952 'International Tables Vol C tables 4.2.6.8 and 6.1.1.1'
Re -0.6837 2.2734 'International Tables Vol C tables 4.2.6.8 and 6.1.1.1'

loop_
_cell_subsystem_code
_cell_subsystem_description
_cell_subsystem_matrix_W_1_1
_cell_subsystem_matrix_W_1_2
_cell_subsystem_matrix_W_1_3
_cell_subsystem_matrix_W_1_4
_cell_subsystem_matrix_W_2_1
_cell_subsystem_matrix_W_2_2
_cell_subsystem_matrix_W_2_3
_cell_subsystem_matrix_W_2_4
_cell_subsystem_matrix_W_3_1
_cell_subsystem_matrix_W_3_2
_cell_subsystem_matrix_W_3_3
_cell_subsystem_matrix_W_3_4
_cell_subsystem_matrix_W_4_1
_cell_subsystem_matrix_W_4_2
_cell_subsystem_matrix_W_4_3
_cell_subsystem_matrix_W_4_4
1 '1-st subsystem' 1 0 0 0 0 1 0 0 0 0 1 0 0 0 0 1
2 '2-nd subsystem' 1 0 0 0 0 1 0 0 0 0 0 1 0 0 1 0

loop_
_cell_wave_vector_seq_id
_cell_wave_vector_x
_cell_wave_vector_y
_cell_wave_vector_z
1 0.000000 0.000000 1.642116

loop_
_exptl_crystal_face_index_h
_exptl_crystal_face_index_k
_exptl_crystal_face_index_l
_exptl_crystal_face_perp_dist
? ? ? ?

loop_
_geom_angle_atom_site_label_1
_geom_angle_atom_site_label_2
_geom_angle_atom_site_label_3
_geom_angle_site_ssg_symmetry_1
_geom_angle_site_ssg_symmetry_2
_geom_angle_site_ssg_symmetry_3
_geom_angle_av
_geom_angle_min
_geom_angle_max
_geom_angle_publ_flag
Re Re Re 3_5455 . 3_5555 136.23(9) 133.18(8) 142.23(11) ?
Re Re Re 3_5455 . 19_4545 97.98(2) 96.64(2) 98.71(2) ?
Re Re Re 3_5455 . 19_5545 97.98(2) 96.64(2) 98.71(2) ?
Re Re Mn 3_5455 . 3_5455 0 0 0 ?
Re Re Mn 3_5455 . 3_5555 136.23(9) 133.18(8) 142.23(11) ?
Re Re Mn 3_5455 . 19_4545 97.98(2) 96.64(2) 98.71(2) ?
Re Re Mn 3_5455 . 19_5545 97.98(2) 96.64(2) 98.71(2) ?
Re Re Re 3_5555 . 19_4545 97.98(2) 96.64(2) 98.71(2) ?
Re Re Re 3_5555 . 19_5545 97.98(2) 96.64(2) 98.71(2) ?
Re Re Mn 3_5555 . 3_5455 136.23(9) 133.18(8) 142.23(11) ?
Re Re Mn 3_5555 . 3_5555 0 0 0 ?
Re Re Mn 3_5555 . 19_4545 97.98(2) 96.64(2) 98.71(2) ?
Re Re Mn 3_5555 . 19_5545 97.98(2) 96.64(2) 98.71(2) ?
Re Re Re 19_4545 . 19_5545 136.23(9) 133.18(8) 142.23(11) ?
Re Re Mn 19_4545 . 3_5455 97.98(2) 96.64(2) 98.71(3) ?
Re Re Mn 19_4545 . 3_5555 97.98(2) 96.64(2) 98.71(3) ?
Re Re Mn 19_4545 . 19_4545 0 0 0 ?
Re Re Mn 19_4545 . 19_5545 136.23(9) 133.18(8) 142.23(11) ?
Re Re Mn 19_5545 . 3_5455 97.98(2) 96.64(2) 98.71(3) ?
Re Re Mn 19_5545 . 3_5555 97.98(2) 96.64(2) 98.71(3) ?
Re Re Mn 19_5545 . 19_4545 136.23(9) 133.18(8) 142.23(11) ?
Re Re Mn 19_5545 . 19_5545 0 0 0 ?
Mn Re Mn 3_5455 . 3_5555 136.23(9) 133.18(8) 142.23(11) ?
Mn Re Mn 3_5455 . 19_4545 97.98(2) 96.64(2) 98.71(2) ?
Mn Re Mn 3_5455 . 19_5545 97.98(2) 96.64(2) 98.71(2) ?
Mn Re Mn 3_5555 . 19_4545 97.98(2) 96.64(2) 98.71(2) ?
Mn Re Mn 3_5555 . 19_5545 97.98(2) 96.64(2) 98.71(2) ?
Mn Re Mn 19_4545 . 19_5545 136.23(9) 133.18(8) 142.23(11) ?
Re Mn Re 3_5455 . 3_5555 136.23(9) 133.18(8) 142.23(11) ?
Re Mn Re 3_5455 . 19_4545 97.98(2) 96.64(2) 98.71(2) ?
Re Mn Re 3_5455 . 19_5545 97.98(2) 96.64(2) 98.71(2) ?
Re Mn Mn 3_5455 . 3_5455 0 0 0 ?
Re Mn Mn 3_5455 . 3_5555 136.23(9) 133.18(8) 142.23(11) ?
Re Mn Mn 3_5455 . 19_4545 97.98(2) 96.64(2) 98.71(2) ?
Re Mn Mn 3_5455 . 19_5545 97.98(2) 96.64(2) 98.71(2) ?
Re Mn Re 3_5555 . 19_4545 97.98(2) 96.64(2) 98.71(2) ?
Re Mn Re 3_5555 . 19_5545 97.98(2) 96.64(2) 98.71(2) ?
Re Mn Mn 3_5555 . 3_5455 136.23(9) 133.18(8) 142.23(11) ?
Re Mn Mn 3_5555 . 3_5555 0 0 0 ?
Re Mn Mn 3_5555 . 19_4545 97.98(2) 96.64(2) 98.71(2) ?
Re Mn Mn 3_5555 . 19_5545 97.98(2) 96.64(2) 98.71(2) ?
Re Mn Re 19_4545 . 19_5545 136.23(9) 133.18(8) 142.23(11) ?
Re Mn Mn 19_4545 . 3_5455 97.98(2) 96.64(2) 98.71(3) ?
Re Mn Mn 19_4545 . 3_5555 97.98(2) 96.64(2) 98.71(3) ?
Re Mn Mn 19_4545 . 19_4545 0 0 0 ?
Re Mn Mn 19_4545 . 19_5545 136.23(9) 133.18(8) 142.23(11) ?
Re Mn Mn 19_5545 . 3_5455 97.98(2) 96.64(2) 98.71(3) ?
Re Mn Mn 19_5545 . 3_5555 97.98(2) 96.64(2) 98.71(3) ?
Re Mn Mn 19_5545 . 19_4545 136.23(9) 133.18(8) 142.23(11) ?
Re Mn Mn 19_5545 . 19_5545 0 0 0 ?
Mn Mn Mn 3_5455 . 3_5555 136.23(9) 133.18(8) 142.23(11) ?
Mn Mn Mn 3_5455 . 19_4545 97.98(2) 96.64(2) 98.71(2) ?
Mn Mn Mn 3_5455 . 19_5545 97.98(2) 96.64(2) 98.71(2) ?
Mn Mn Mn 3_5555 . 19_4545 97.98(2) 96.64(2) 98.71(2) ?
Mn Mn Mn 3_5555 . 19_5545 97.98(2) 96.64(2) 98.71(2) ?
Mn Mn Mn 19_4545 . 19_5545 136.23(9) 133.18(8) 142.23(11) ?
Ge Ge Ge 1_5545 . 1_5565 136.64(4) 135.15(4) 138.24(4) ?
Ge Ge Ge 1_5545 . 17_4455 86.48(3) 64.98(3) 114.97(4) ?
Ge Ge Ge 1_5545 . 17_4555 86.54(3) 64.98(3) 114.97(4) ?
Ge Ge Ge 1_5545 . 17_5455 86.75(3) 64.98(3) 114.97(4) ?
Ge Ge Ge 1_5545 . 17_5555 86.81(3) 64.98(3) 114.97(4) ?
Ge Ge Ge 1_5545 . 9_5555 62.66(3) 47.02(3) 84.84(3) ?
Ge Ge Ge 1_5545 . 9_5565 110.46(3) 89.74(3) 137.58(4) ?
Ge Ge Ge 1_5545 . 9_6555 62.99(3) 47.02(3) 84.84(3) ?
Ge Ge Ge 1_5545 . 9_6565 110.90(3) 89.74(3) 137.58(4) ?
Ge Ge Ge 1_5545 . 25_5555 62.78(3) 47.02(3) 84.84(3) ?
Ge Ge Ge 1_5545 . 25_5565 110.60(3) 89.74(3) 137.58(4) ?
Ge Ge Ge 1_5545 . 25_5655 62.79(3) 47.02(3) 84.84(3) ?
Ge Ge Ge 1_5545 . 25_5665 110.61(3) 89.74(3) 137.58(4) ?
Ge Ge Ge 1_5565 . 17_4455 86.58(3) 64.96(3) 114.98(4) ?
Ge Ge Ge 1_5565 . 17_4555 86.44(3) 64.96(3) 114.98(4) ?
Ge Ge Ge 1_5565 . 17_5455 86.89(3) 64.96(3) 114.98(4) ?
Ge Ge Ge 1_5565 . 17_5555 86.66(3) 64.96(3) 114.98(4) ?
Ge Ge Ge 1_5565 . 9_5555 110.44(3) 89.75(3) 137.58(4) ?
Ge Ge Ge 1_5565 . 9_5565 62.67(3) 47.02(3) 84.82(4) ?
Ge Ge Ge 1_5565 . 9_6555 110.86(3) 89.75(3) 137.58(4) ?
Ge Ge Ge 1_5565 . 9_6565 63.03(3) 47.02(3) 84.82(4) ?
Ge Ge Ge 1_5565 . 25_5555 110.72(3) 89.75(3) 137.58(4) ?
Ge Ge Ge 1_5565 . 25_5565 62.84(3) 47.02(3) 84.82(4) ?
Ge Ge Ge 1_5565 . 25_5655 110.54(3) 89.75(3) 137.58(4) ?
Ge Ge Ge 1_5565 . 25_5665 62.71(3) 47.02(3) 84.82(4) ?
Ge Ge Ge 17_4455 . 17_4555 89.81(2) 70.458(17) 118.14(3) ?
Ge Ge Ge 17_4455 . 17_5455 90.01(2) 70.458(17) 118.14(3) ?
Ge Ge Ge 17_4455 . 17_5555 157.77(3) 142.24(3) 179.59(3) ?
Ge Ge Ge 17_4455 . 9_5555 48.68(2) 44.13(3) 53.37(3) ?
Ge Ge Ge 17_4455 . 9_5565 52.62(2) 34.066(17) 76.07(3) ?
Ge Ge Ge 17_4455 . 9_6555 127.55(3) 99.60(2) 149.86(3) ?
Ge Ge Ge 17_4455 . 9_6565 127.03(3) 102.24(3) 152.11(2) ?
Ge Ge Ge 17_4455 . 25_5555 52.77(2) 34.068(17) 76.07(3) ?
Ge Ge Ge 17_4455 . 25_5565 48.63(2) 44.13(3) 53.37(2) ?
Ge Ge Ge 17_4455 . 25_5655 126.76(3) 102.24(3) 152.12(3) ?
Ge Ge Ge 17_4455 . 25_5665 127.16(3) 99.60(2) 149.86(3) ?
Ge Ge Ge 17_4555 . 17_5455 157.87(3) 142.24(3) 179.59(3) ?
Ge Ge Ge 17_4555 . 17_5555 89.91(2) 70.458(17) 118.14(3) ?
Ge Ge Ge 17_4555 . 9_5555 52.62(2) 34.068(17) 76.07(3) ?
Ge Ge Ge 17_4555 . 9_5565 48.69(2) 44.13(3) 53.37(2) ?
Ge Ge Ge 17_4555 . 9_6555 126.92(3) 102.24(3) 152.12(3) ?
Ge Ge Ge 17_4555 . 9_6565 127.50(3) 99.60(2) 149.86(3) ?
Ge Ge Ge 17_4555 . 25_5555 127.23(3) 99.60(2) 149.86(3) ?
Ge Ge Ge 17_4555 . 25_5565 126.75(3) 102.24(3) 152.11(2) ?
Ge Ge Ge 17_4555 . 25_5655 48.64(2) 44.13(3) 53.37(3) ?
Ge Ge Ge 17_4555 . 25_5665 52.69(2) 34.066(17) 76.07(3) ?
Ge Ge Ge 17_5455 . 17_5555 90.27(2) 70.458(17) 118.14(3) ?
Ge Ge Ge 17_5455 . 9_5555 127.03(3) 102.24(3) 152.12(3) ?
Ge Ge Ge 17_5455 . 9_5565 127.23(3) 99.60(2) 149.86(3) ?
Ge Ge Ge 17_5455 . 9_6555 53.02(2) 34.068(17) 76.07(3) ?
Ge Ge Ge 17_5455 . 9_6565 48.72(2) 44.13(3) 53.37(2) ?
Ge Ge Ge 17_5455 . 25_5555 48.69(2) 44.13(3) 53.37(3) ?
Ge Ge Ge 17_5455 . 25_5565 52.89(2) 34.066(17) 76.07(3) ?
Ge Ge Ge 17_5455 . 25_5655 127.55(3) 99.60(2) 149.86(3) ?
Ge Ge Ge 17_5455 . 25_5665 127.24(3) 102.24(3) 152.11(2) ?
Ge Ge Ge 17_5555 . 9_5555 127.15(3) 99.60(2) 149.86(3) ?
Ge Ge Ge 17_5555 . 9_5565 126.95(3) 102.24(3) 152.11(2) ?
Ge Ge Ge 17_5555 . 9_6555 48.71(2) 44.13(3) 53.37(3) ?
Ge Ge Ge 17_5555 . 9_6565 52.99(2) 34.066(17) 76.07(3) ?
Ge Ge Ge 17_5555 . 25_5555 127.23(3) 102.24(3) 152.12(3) ?
Ge Ge Ge 17_5555 . 25_5565 127.58(3) 99.60(2) 149.86(3) ?
Ge Ge Ge 17_5555 . 25_5655 52.79(2) 34.068(17) 76.07(3) ?
Ge Ge Ge 17_5555 . 25_5665 48.66(2) 44.13(3) 53.37(2) ?
Ge Ge Ge 9_5555 . 9_5565 54.35(3) 46.44(3) 63.11(3) ?
Ge Ge Ge 9_5555 . 9_6555 121.15(3) 115.29(3) 130.38(3) ?
Ge Ge Ge 9_5555 . 9_6565 159.70(3) 145.82(4) 175.56(3) ?
Ge Ge Ge 9_5555 . 25_5555 78.55(3) 51.88(3) 101.11(3) ?
Ge Ge Ge 9_5555 . 25_5565 96.69(3) 89.91(3) 105.24(3) ?
Ge Ge Ge 9_5555 . 25_5655 78.29(3) 51.88(3) 101.11(3) ?
Ge Ge Ge 9_5555 . 25_5665 104.66(3) 68.92(2) 149.26(4) ?
Ge Ge Ge 9_5565 . 9_6555 159.66(3) 145.82(4) 175.56(3) ?
Ge Ge Ge 9_5565 . 9_6565 121.21(3) 115.29(3) 130.41(3) ?
Ge Ge Ge 9_5565 . 25_5555 104.74(3) 68.92(2) 149.26(4) ?
Ge Ge Ge 9_5565 . 25_5565 78.26(3) 51.87(3) 101.12(3) ?
Ge Ge Ge 9_5565 . 25_5655 96.71(3) 89.91(3) 105.24(3) ?
Ge Ge Ge 9_5565 . 25_5665 78.49(3) 51.87(3) 101.12(3) ?
Ge Ge Ge 9_6555 . 9_6565 54.46(3) 46.44(3) 63.11(3) ?
Ge Ge Ge 9_6555 . 25_5555 78.74(3) 51.88(3) 101.11(3) ?
Ge Ge Ge 9_6555 . 25_5565 105.27(3) 68.92(2) 149.26(4) ?
Ge Ge Ge 9_6555 . 25_5655 78.49(3) 51.88(3) 101.11(3) ?
Ge Ge Ge 9_6555 . 25_5665 96.75(3) 89.91(3) 105.24(3) ?
Ge Ge Ge 9_6565 . 25_5555 96.79(3) 89.91(3) 105.24(3) ?
Ge Ge Ge 9_6565 . 25_5565 78.61(3) 51.87(3) 101.12(3) ?
Ge Ge Ge 9_6565 . 25_5655 105.14(3) 68.92(2) 149.26(4) ?
Ge Ge Ge 9_6565 . 25_5665 78.73(3) 51.87(3) 101.12(3) ?
Ge Ge Ge 25_5555 . 25_5565 54.39(3) 46.44(3) 63.11(3) ?
Ge Ge Ge 25_5555 . 25_5655 121.15(3) 115.29(3) 130.38(3) ?
Ge Ge Ge 25_5555 . 25_5665 159.51(3) 145.82(4) 175.56(3) ?
Ge Ge Ge 25_5565 . 25_5655 159.42(3) 145.82(4) 175.56(3) ?
Ge Ge Ge 25_5565 . 25_5665 121.12(3) 115.29(3) 130.41(3) ?
Ge Ge Ge 25_5655 . 25_5665 54.35(3) 46.44(3) 63.11(3) ?

loop_
_geom_bond_atom_site_label_1
_geom_bond_atom_site_label_2
_geom_bond_site_ssg_symmetry_1
_geom_bond_site_ssg_symmetry_2
_geom_bond_distance_av
_geom_bond_distance_min
_geom_bond_distance_max
_geom_bond_publ_flag
Re Re . 3_5455 3.1530(10) 3.0908(16) 3.1867(16) ?
Re Re . 3_5555 3.1530(10) 3.0908(16) 3.1867(16) ?
Re Re . 19_4545 3.1530(10) 3.0908(16) 3.1867(16) ?
Re Re . 19_5545 3.1530(10) 3.0908(16) 3.1867(16) ?
Re Mn . 3_5455 3.1530(10) 3.0908(16) 3.1867(16) ?
Re Mn . 3_5555 3.1530(10) 3.0908(16) 3.1867(16) ?
Re Mn . 19_4545 3.1530(10) 3.0908(16) 3.1867(16) ?
Re Mn . 19_5545 3.1530(10) 3.0908(16) 3.1867(16) ?
Re Ge . 1_5545 420.57(19) 2.615(3) 5.629(3) ?
Re Ge . . 261.38(12) 2.410(3) 2.775(3) ?
Re Ge . 1_5565 294.66(17) 2.410(3) 4.193(3) ?
Re Ge . 17_4445 420.57(19) 2.615(3) 5.629(3) ?
Re Ge . 17_4455 261.38(12) 2.410(3) 2.775(3) ?
Re Ge . 17_4465 294.66(17) 2.410(3) 4.193(3) ?
Re Ge . 9_5555 294.66(17) 2.410(3) 4.193(3) ?
Re Ge . 9_5565 261.38(12) 2.410(3) 2.775(3) ?
Re Ge . 9_5575 420.57(19) 2.615(3) 5.629(3) ?
Re Ge . 25_5555 294.66(17) 2.410(3) 4.193(3) ?
Re Ge . 25_5565 261.38(12) 2.410(3) 2.775(3) ?
Re Ge . 25_5575 420.57(19) 2.615(3) 5.629(3) ?
Mn Mn . 3_5455 3.1530(10) 3.0908(16) 3.1867(16) ?
Mn Mn . 3_5555 3.1530(10) 3.0908(16) 3.1867(16) ?
Mn Mn . 19_4545 3.1530(10) 3.0908(16) 3.1867(16) ?
Mn Mn . 19_5545 3.1530(10) 3.0908(16) 3.1867(16) ?
Mn Ge . 1_5545 420.57(19) 2.615(3) 5.629(3) ?
Mn Ge . . 261.38(12) 2.410(3) 2.775(3) ?
Mn Ge . 1_5565 294.66(17) 2.410(3) 4.193(3) ?
Mn Ge . 17_4445 420.57(19) 2.615(3) 5.629(3) ?
Mn Ge . 17_4455 261.38(12) 2.410(3) 2.775(3) ?
Mn Ge . 17_4465 294.66(17) 2.410(3) 4.193(3) ?
Mn Ge . 9_5555 294.66(17) 2.410(3) 4.193(3) ?
Mn Ge . 9_5565 261.38(12) 2.410(3) 2.775(3) ?
Mn Ge . 9_5575 420.57(19) 2.615(3) 5.629(3) ?
Mn Ge . 25_5555 294.66(17) 2.410(3) 4.193(3) ?
Mn Ge . 25_5565 261.38(12) 2.410(3) 2.775(3) ?
Mn Ge . 25_5575 420.57(19) 2.615(3) 5.629(3) ?
Ge Ge . 1_5545 3.1128(10) 3.0232(16) 3.2021(16) ?
Ge Ge . 1_5565 3.1117(10) 3.0234(16) 3.2023(16) ?
Ge Ge . 17_4455 4.2437(12) 2.7214(12) 5.5502(12) ?
Ge Ge . 17_4555 4.2469(12) 2.7214(12) 5.5502(12) ?
Ge Ge . 17_5455 4.2268(12) 2.7214(12) 5.5502(12) ?
Ge Ge . 17_5555 4.2316(12) 2.7214(12) 5.5502(12) ?
Ge Ge . 9_5555 3.3557(11) 2.6962(12) 4.1647(12) ?
Ge Ge . 9_5565 3.3528(11) 2.6955(12) 4.1655(12) ?
Ge Ge . 9_6555 3.3480(11) 2.6962(12) 4.1647(12) ?
Ge Ge . 9_6565 3.3492(11) 2.6955(12) 4.1655(12) ?
Ge Ge . 25_5555 3.3557(11) 2.6962(12) 4.1647(12) ?
Ge Ge . 25_5565 3.3463(11) 2.6955(12) 4.1655(12) ?
Ge Ge . 25_5655 3.3480(11) 2.6962(12) 4.1647(12) ?
Ge Ge . 25_5665 3.3582(11) 2.6955(12) 4.1655(12) ?

loop_
_geom_hbond_atom_site_label_D
_geom_hbond_atom_site_label_H
_geom_hbond_atom_site_label_A
_geom_hbond_site_symmetry_D
_geom_hbond_site_symmetry_H
_geom_hbond_site_symmetry_A
_geom_hbond_distance_DH
_geom_hbond_distance_HA
_geom_hbond_distance_DA
_geom_hbond_angle_DHA
_geom_hbond_publ_flag
? ? ? ? ? ? ? ? ? ? ?

loop_
_geom_torsion_atom_site_label_1
_geom_torsion_atom_site_label_2
_geom_torsion_atom_site_label_3
_geom_torsion_atom_site_label_4
_geom_torsion_site_ssg_symmetry_1
_geom_torsion_site_ssg_symmetry_2
_geom_torsion_site_ssg_symmetry_3
_geom_torsion_site_ssg_symmetry_4
_geom_torsion_av
_geom_torsion_min
_geom_torsion_max
? ? ? ? ? ? ? ? ? ? ?

loop_
_restr_angle_atom_site_label_1
_restr_angle_site_symmetry_1
_restr_angle_atom_site_label_2
_restr_angle_site_symmetry_2
_restr_angle_atom_site_label_3
_restr_angle_site_symmetry_3
_restr_angle_target
_restr_angle_target_weight_param
? ? ? ? ? ? ? ?

loop_
_restr_distance_atom_site_label_1
_restr_distance_site_symmetry_1
_restr_distance_atom_site_label_2
_restr_distance_site_symmetry_2
_restr_distance_target
_restr_distance_target_weight_param
? ? ? ? ? ?

loop_
_restr_equal_angle_atom_site_label_1
_restr_equal_angle_site_symmetry_1
_restr_equal_angle_atom_site_label_2
_restr_equal_angle_site_symmetry_2
_restr_equal_angle_atom_site_label_3
_restr_equal_angle_site_symmetry_3
_restr_equal_angle_class_class_id
_restr_equal_angle_class_target_weight_param
? ? ? ? ? ? ? ?

loop_
_restr_equal_distance_atom_site_label_1
_restr_equal_distance_site_symmetry_1
_restr_equal_distance_atom_site_label_2
_restr_equal_distance_site_symmetry_2
_restr_equal_distance_class_class_id
_restr_equal_distance_class_target_weight_param
? ? ? ? ? ?

loop_
_restr_equal_torsion_atom_site_label_1
_restr_equal_torsion_site_symmetry_1
_restr_equal_torsion_atom_site_label_2
_restr_equal_torsion_site_symmetry_2
_restr_equal_torsion_atom_site_label_3
_restr_equal_torsion_site_symmetry_3
_restr_equal_torsion_atom_site_label_4
_restr_equal_torsion_site_symmetry_4
_restr_equal_torsion_class_class_id
_restr_equal_torsion_class_target_weight_param
? ? ? ? ? ? ? ? ? ?

loop_
_restr_torsion_atom_site_label_1
_restr_torsion_site_symmetry_1
_restr_torsion_atom_site_label_2
_restr_torsion_site_symmetry_2
_restr_torsion_atom_site_label_3
_restr_torsion_site_symmetry_3
_restr_torsion_atom_site_label_4
_restr_torsion_site_symmetry_4
_restr_torsion_angle_target
_restr_torsion_weight_param
? ? ? ? ? ? ? ? ? ?

loop_
_jana_atom_site_adp_c_label
_jana_atom_site_adp_c_type_symbol
_jana_atom_site_adp_c_111
_jana_atom_site_adp_c_112
_jana_atom_site_adp_c_113
_jana_atom_site_adp_c_122
_jana_atom_site_adp_c_123
_jana_atom_site_adp_c_133
_jana_atom_site_adp_c_222
_jana_atom_site_adp_c_223
_jana_atom_site_adp_c_233
_jana_atom_site_adp_c_333
? ? ? ? ? ? ? ? ? ? ? ?

loop_
_jana_atom_site_adp_d_label
_jana_atom_site_adp_d_type_symbol
_jana_atom_site_adp_d_1111
_jana_atom_site_adp_d_1112
_jana_atom_site_adp_d_1113
_jana_atom_site_adp_d_1122
_jana_atom_site_adp_d_1123
_jana_atom_site_adp_d_1133
_jana_atom_site_adp_d_1222
_jana_atom_site_adp_d_1223
_jana_atom_site_adp_d_1233
_jana_atom_site_adp_d_1333
_jana_atom_site_adp_d_2222
_jana_atom_site_adp_d_2223
_jana_atom_site_adp_d_2233
_jana_atom_site_adp_d_2333
_jana_atom_site_adp_d_3333
? ? ? ? ? ? ? ? ? ? ? ? ? ? ? ? ?

loop_
_jana_atom_site_adp_e_label
_jana_atom_site_adp_e_type_symbol
_jana_atom_site_adp_e_11111
_jana_atom_site_adp_e_11112
_jana_atom_site_adp_e_11113
_jana_atom_site_adp_e_11122
_jana_atom_site_adp_e_11123
_jana_atom_site_adp_e_11133
_jana_atom_site_adp_e_11222
_jana_atom_site_adp_e_11223
_jana_atom_site_adp_e_11233
_jana_atom_site_adp_e_11333
_jana_atom_site_adp_e_12222
_jana_atom_site_adp_e_12223
_jana_atom_site_adp_e_12233
_jana_atom_site_adp_e_12333
_jana_atom_site_adp_e_13333
_jana_atom_site_adp_e_22222
_jana_atom_site_adp_e_22223
_jana_atom_site_adp_e_22233
_jana_atom_site_adp_e_22333
_jana_atom_site_adp_e_23333
_jana_atom_site_adp_e_33333
? ? ? ? ? ? ? ? ? ? ? ? ? ? ? ? ? ? ? ? ? ? ?

loop_
_jana_atom_site_adp_f_label
_jana_atom_site_adp_f_type_symbol
_jana_atom_site_adp_f_111111
_jana_atom_site_adp_f_111112
_jana_atom_site_adp_f_111113
_jana_atom_site_adp_f_111122
_jana_atom_site_adp_f_111123
_jana_atom_site_adp_f_111133
_jana_atom_site_adp_f_111222
_jana_atom_site_adp_f_111223
_jana_atom_site_adp_f_111233
_jana_atom_site_adp_f_111333
_jana_atom_site_adp_f_112222
_jana_atom_site_adp_f_112223
_jana_atom_site_adp_f_112233
_jana_atom_site_adp_f_112333
_jana_atom_site_adp_f_113333
_jana_atom_site_adp_f_122222
_jana_atom_site_adp_f_122223
_jana_atom_site_adp_f_122233
_jana_atom_site_adp_f_122333
_jana_atom_site_adp_f_123333
_jana_atom_site_adp_f_133333
_jana_atom_site_adp_f_222222
_jana_atom_site_adp_f_222223
_jana_atom_site_adp_f_222233
_jana_atom_site_adp_f_222333
_jana_atom_site_adp_f_223333
_jana_atom_site_adp_f_233333
_jana_atom_site_adp_f_333333
? ? ? ? ? ? ? ? ? ? ? ? ? ? ? ? ? ? ? ? ? ? ? ? ? ? ? ? ? ?

loop_
_jana_atom_site_crenel_ortho_func_id
_jana_atom_site_crenel_ortho_func_c
_jana_atom_site_crenel_ortho_func_w
_jana_atom_site_crenel_ortho_func_eps
? ? ? ?

loop_
_jana_atom_site_occ_fourier_absolute_site_label
_jana_atom_site_occ_fourier_absolute
Re 0.6408(16)
Mn 0.3592(16)

loop_
_jana_atom_site_occ_legendre_atom_site_label
_jana_atom_site_occ_legendre_param_order
_jana_atom_site_occ_legendre_param_coeff
? ? ?

loop_
_jana_atom_site_occ_xharm_atom_site_label
_jana_atom_site_occ_xharm_param_order
_jana_atom_site_occ_xharm_param_coeff
? ? ?

loop_
_jana_atom_site_occ_crenel_ortho_atom_site_label
_jana_atom_site_occ_crenel_ortho_param_order
_jana_atom_site_occ_crenel_ortho_id
_jana_atom_site_occ_crenel_ortho_param_coeff
? ? ? ?

loop_
_jana_atom_site_displace_legendre_atom_site_label
_jana_atom_site_displace_legendre_axis
_jana_atom_site_displace_legendre_param_order
_jana_atom_site_displace_legendre_param_coeff
? ? ? ?

loop_
_jana_atom_site_displace_xharm_site_label
_jana_atom_site_displace_xharm_axis
_jana_atom_site_displace_xharm_param_order
_jana_atom_site_displace_xharm_param_coeff
? ? ? ?

loop_
_jana_atom_site_displace_crenel_ortho_atom_site_label
_jana_atom_site_displace_crenel_ortho_axis
_jana_atom_site_displace_crenel_ortho_id
_jana_atom_site_displace_crenel_ortho_param_order
_jana_atom_site_displace_crenel_ortho_param_coeff
? ? ? ? ?

loop_
_jana_atom_site_u_legendre_atom_site_label
_jana_atom_site_u_legendre_tens_elem
_jana_atom_site_u_legendre_param_order
_jana_atom_site_u_legendre_param_coeff
? ? ? ?

loop_
_jana_atom_site_u_xharm_atom_site_label
_jana_atom_site_u_xharm_tens_elem
_jana_atom_site_u_xharm_param_order
_jana_atom_site_u_xharm_param_coeff
? ? ? ?

loop_
_jana_atom_site_u_crenel_ortho_atom_site_label
_jana_atom_site_u_crenel_ortho_tens_elem
_jana_atom_site_u_crenel_ortho_id
_jana_atom_site_u_crenel_ortho_param_order
_jana_atom_site_u_crenel_ortho_param_coeff
? ? ? ? ?

loop_
_jana_atom_site_adp_c_fourier_atom_site_label
_jana_atom_site_adp_c_fourier_tens_elem
_jana_atom_site_adp_c_fourier_wave_vector_seq_id
_jana_atom_site_adp_c_fourier_param_cos
_jana_atom_site_adp_c_fourier_param_sin
? ? ? ? ?

loop_
_jana_atom_site_adp_d_fourier_atom_site_label
_jana_atom_site_adp_d_fourier_tens_elem
_jana_atom_site_adp_d_fourier_wave_vector_seq_id
_jana_atom_site_adp_d_fourier_param_cos
_jana_atom_site_adp_d_fourier_param_sin
? ? ? ? ?

loop_
_jana_atom_site_adp_e_fourier_atom_site_label
_jana_atom_site_adp_e_fourier_tens_elem
_jana_atom_site_adp_e_fourier_wave_vector_seq_id
_jana_atom_site_adp_e_fourier_param_cos
_jana_atom_site_adp_e_fourier_param_sin
? ? ? ? ?

loop_
_jana_atom_site_adp_f_fourier_atom_site_label
_jana_atom_site_adp_f_fourier_tens_elem
_jana_atom_site_adp_f_fourier_wave_vector_seq_id
_jana_atom_site_adp_f_fourier_param_cos
_jana_atom_site_adp_f_fourier_param_sin
? ? ? ? ?
